data_7115619
loop_
_publ_author_name
'Akinobu Matsumoto'
'Mitsuharu Suzuki'
'Daiki Kuzuhara'
'Junpei Yuasa'
'Tsuyoshi Kawai'
'Naoki Aratani'

_publ_section_title
;
 A kinetically protected pyrene: molecular design, bright blue emission in
 the crystalline state and aromaticity relocation in its dicationic
 species
;
_journal_name_full Chem.Commun.
_journal_page_first 10956
_journal_paper_doi 10.1039/C4cc03645J
_journal_volume 50
_journal_year 2014
_chemical_formula_moiety 'C92 H74 O4, 4(C7 H8)'
_chemical_formula_sum 'C120 H106 O4'
_chemical_formula_weight 1612.05
_chemical_name_systematic
; 
 ? 
;
_space_group_IT_number 2
_symmetry_cell_setting triclinic
_symmetry_Int_Tables_number 2
_symmetry_space_group_name_Hall '-P 1'
_symmetry_space_group_name_H-M 'P -1'
_atom_sites_solution_hydrogens geom
_atom_sites_solution_primary direct
_atom_sites_solution_secondary difmap
_audit_creation_method SHELXL-97
_cell_angle_alpha 72.271(3)
_cell_angle_beta 84.227(3)
_cell_angle_gamma 63.603(3)
_cell_formula_units_Z 1
_cell_length_a 12.656(2)
_cell_length_b 12.875(2)
_cell_length_c 16.048(3)
_cell_measurement_reflns_used 2429
_cell_measurement_temperature 90
_cell_measurement_theta_max 25.94
_cell_measurement_theta_min 2.28
_cell_volume 2229.2(7)
_computing_cell_refinement 'APEX2 (Bruker AXS, 2006)'
_computing_data_collection 'APEX2 (Bruker AXS, 2006)'
_computing_data_reduction 'SAINT (Bruker AXS, 2004)'
_computing_molecular_graphics 'XSHEL (Bruker AXS,2002)'
_computing_publication_material 'XCIF (Bruker AXS, 2001)'
_computing_structure_refinement 'SHELXL-97 (Sheldrick, 1997)'
_computing_structure_solution 'SHELXS-97 (Sheldrick, 1997)'
_diffrn_ambient_temperature 90
_diffrn_detector_area_resol_mean 8.333
_diffrn_measured_fraction_theta_full 0.984
_diffrn_measured_fraction_theta_max 0.984
_diffrn_measurement_device_type 'Bruker APEXII CCD area detector'
_diffrn_measurement_method 'phi and omega scans'
_diffrn_radiation_monochromator graphite
_diffrn_radiation_source 'fine-focus sealed tube'
_diffrn_radiation_type MoK\a
_diffrn_radiation_wavelength 0.71073
_diffrn_reflns_av_R_equivalents 0.0337
_diffrn_reflns_av_sigmaI/netI 0.0749
_diffrn_reflns_limit_h_max 15
_diffrn_reflns_limit_h_min -14
_diffrn_reflns_limit_k_max 15
_diffrn_reflns_limit_k_min -13
_diffrn_reflns_limit_l_max 19
_diffrn_reflns_limit_l_min -12
_diffrn_reflns_number 11554
_diffrn_reflns_theta_full 25.00
_diffrn_reflns_theta_max 25.00
_diffrn_reflns_theta_min 1.80
_exptl_absorpt_coefficient_mu 0.071
_exptl_absorpt_correction_T_max 0.9965
_exptl_absorpt_correction_T_min 0.9791
_exptl_absorpt_correction_type empirical
_exptl_absorpt_process_details
;
SADABS Sheldrick 1996
;
_exptl_crystal_colour colorless
_exptl_crystal_density_diffrn 1.201
_exptl_crystal_density_method 'not measured'
_exptl_crystal_description prism
_exptl_crystal_F_000 858
_exptl_crystal_size_max 0.30
_exptl_crystal_size_mid 0.20
_exptl_crystal_size_min 0.05
_refine_diff_density_max 0.522
_refine_diff_density_min -0.429
_refine_diff_density_rms 0.068
_refine_ls_extinction_method none
_refine_ls_goodness_of_fit_ref 1.027
_refine_ls_hydrogen_treatment constr
_refine_ls_matrix_type full
_refine_ls_number_parameters 538
_refine_ls_number_reflns 7713
_refine_ls_number_restraints 0
_refine_ls_restrained_S_all 1.027
_refine_ls_R_factor_all 0.1348
_refine_ls_R_factor_gt 0.0798
_refine_ls_shift/su_max 0.000
_refine_ls_shift/su_mean 0.000
_refine_ls_structure_factor_coef Fsqd
_refine_ls_weighting_details 'calc w=1/[\s^2^(Fo^2^)+(0.1300P)^2^+1.4859P] where P=(Fo^2^+2Fc^2^)/3'
_refine_ls_weighting_scheme calc
_refine_ls_wR_factor_gt 0.2054
_refine_ls_wR_factor_ref 0.2467
_reflns_number_gt 4593
_reflns_number_total 7713
_reflns_threshold_expression >2sigma(I)
_cod_data_source_file c4cc03645j2.cif
_cod_data_source_block 31224am
_cod_original_cell_volume 2229.3(7)
_cod_database_code 7115619

loop_
_symmetry_equiv_pos_as_xyz
'x, y, z'
'-x, -y, -z'

loop_
_atom_site_label
_atom_site_type_symbol
_atom_site_fract_x
_atom_site_fract_y
_atom_site_fract_z
_atom_site_U_iso_or_equiv
_atom_site_adp_type
_atom_site_occupancy
_atom_site_symmetry_multiplicity
_atom_site_calc_flag
_atom_site_refinement_flags
_atom_site_disorder_assembly
_atom_site_disorder_group
O1 O 0.3643(2) 0.6350(2) 0.26161(17) 0.0362(6) Uani 1 1 d . . .
C1 C 0.9021(3) 0.4939(3) 0.3719(2) 0.0249(8) Uani 1 1 d . . .
H1 H 0.8487 0.4981 0.3320 0.030 Uiso 1 1 calc R . .
C2 C 0.8581(3) 0.5273(3) 0.4500(2) 0.0221(7) Uani 1 1 d . . .
C3 C 0.7376(3) 0.5686(3) 0.4698(2) 0.0233(7) Uani 1 1 d . . .
C4 C 0.7017(3) 0.6009(3) 0.5456(2) 0.0239(8) Uani 1 1 d . . .
H4 H 0.6200 0.6308 0.5572 0.029 Uiso 1 1 calc R . .
C5 C 0.7786(3) 0.5919(3) 0.6064(2) 0.0221(7) Uani 1 1 d . . .
C6 C 0.8995(3) 0.5509(3) 0.5887(2) 0.0224(7) Uani 1 1 d . . .
C7 C 0.9833(3) 0.5435(3) 0.6467(2) 0.0245(8) Uani 1 1 d . . .
H7 H 0.9574 0.5653 0.6992 0.029 Uiso 1 1 calc R . .
C8 C 0.9392(3) 0.5189(3) 0.5102(2) 0.0214(7) Uani 1 1 d . . .
C9 C 0.6456(3) 0.5850(3) 0.4091(2) 0.0255(8) Uani 1 1 d . . .
C12 C 0.4566(3) 0.6254(3) 0.3072(2) 0.0308(8) Uani 1 1 d . . .
C13 C 0.5439(3) 0.5041(3) 0.3421(2) 0.0246(8) Uani 1 1 d . . .
C17 C 0.7237(3) 0.3628(3) 0.4303(2) 0.0336(9) Uani 1 1 d . . .
H17 H 0.7877 0.3467 0.4662 0.040 Uiso 1 1 calc R . .
C18 C 0.6384(3) 0.4851(3) 0.3945(2) 0.0232(7) Uani 1 1 d . . .
C28 C 0.7248(3) 0.6373(3) 0.6826(2) 0.0237(8) Uani 1 1 d . . .
C29 C 0.6439(3) 0.7568(3) 0.6658(2) 0.0284(8) Uani 1 1 d . . .
H29 H 0.6295 0.8076 0.6071 0.034 Uiso 1 1 calc R . .
C30 C 0.5821(3) 0.8062(3) 0.7323(2) 0.0301(8) Uani 1 1 d . . .
H30 H 0.5264 0.8890 0.7184 0.036 Uiso 1 1 calc R . .
C31 C 0.6017(3) 0.7356(3) 0.8166(2) 0.0264(8) Uani 1 1 d . . .
C32 C 0.6846(3) 0.6118(3) 0.8393(2) 0.0255(8) Uani 1 1 d . . .
C33 C 0.7052(3) 0.5372(3) 0.9270(2) 0.0288(8) Uani 1 1 d . . .
H33 H 0.6639 0.5702 0.9726 0.035 Uiso 1 1 calc R . .
C35 C 0.8442(3) 0.3672(3) 0.8800(2) 0.0317(8) Uani 1 1 d . . .
H35 H 0.8978 0.2837 0.8940 0.038 Uiso 1 1 calc R . .
C36 C 0.8256(3) 0.4380(3) 0.7950(2) 0.0268(8) Uani 1 1 d . . .
H36 H 0.8670 0.4024 0.7505 0.032 Uiso 1 1 calc R . .
C37 C 0.7472(3) 0.5621(3) 0.7712(2) 0.0255(8) Uani 1 1 d . . .
C14 C 0.5395(3) 0.4051(3) 0.3255(2) 0.0308(8) Uani 1 1 d . . .
H14 H 0.4771 0.4188 0.2891 0.037 Uiso 1 1 calc R . .
C20 C 0.3155(3) 0.7894(3) 0.1255(2) 0.0337(9) Uani 1 1 d . . .
C15 C 0.6235(3) 0.2893(4) 0.3606(3) 0.0387(9) Uani 1 1 d . . .
H15 H 0.6195 0.2231 0.3489 0.046 Uiso 1 1 calc R . .
C10 C 0.5608(3) 0.6998(3) 0.3713(2) 0.0352(9) Uani 1 1 d . . .
H10 H 0.5660 0.7671 0.3801 0.042 Uiso 1 1 calc R . .
C19 C 0.2878(3) 0.7506(3) 0.2112(2) 0.0292(8) Uani 1 1 d . . .
C38 C 0.4426(3) 0.8877(3) 0.8638(2) 0.0318(9) Uani 1 1 d . . .
C34 C 0.7845(3) 0.4176(3) 0.9466(2) 0.0341(9) Uani 1 1 d . . .
H34 H 0.7991 0.3685 1.0058 0.041 Uiso 1 1 calc R . .
C16 C 0.7158(3) 0.2696(4) 0.4144(3) 0.0419(10) Uani 1 1 d . . .
H16 H 0.7735 0.1892 0.4400 0.050 Uiso 1 1 calc R . .
C21 C 0.2362(3) 0.9005(4) 0.0741(2) 0.0377(9) Uani 1 1 d . . .
H21 H 0.2538 0.9292 0.0150 0.045 Uiso 1 1 calc R . .
C11 C 0.4660(3) 0.7199(4) 0.3196(3) 0.0386(10) Uani 1 1 d . . .
H11 H 0.4086 0.8003 0.2934 0.046 Uiso 1 1 calc R . .
C22 C 0.1320(3) 0.9714(3) 0.1058(3) 0.0378(10) Uani 1 1 d . . .
C39 C 0.3377(3) 0.8863(4) 0.8468(3) 0.0426(10) Uani 1 1 d . . .
C24 C 0.1856(3) 0.8171(4) 0.2466(2) 0.0348(9) Uani 1 1 d . . .
C23 C 0.1084(3) 0.9285(3) 0.1929(3) 0.0370(9) Uani 1 1 d . . .
H23 H 0.0378 0.9768 0.2161 0.044 Uiso 1 1 calc R . .
C43 C 0.4500(4) 0.9920(4) 0.8604(3) 0.0467(11) Uani 1 1 d . . .
C27 C 0.1601(4) 0.7711(4) 0.3409(3) 0.0501(11) Uani 1 1 d . . .
H27A H 0.1581 0.6931 0.3507 0.075 Uiso 1 1 calc R . .
H27B H 0.0835 0.8296 0.3542 0.075 Uiso 1 1 calc R . .
H27C H 0.2220 0.7607 0.3790 0.075 Uiso 1 1 calc R . .
C44 C 0.3331(4) 0.7677(5) 0.8552(3) 0.0556(12) Uani 1 1 d . . .
H44A H 0.2528 0.7840 0.8405 0.083 Uiso 1 1 calc R . .
H44B H 0.3554 0.7150 0.9155 0.083 Uiso 1 1 calc R . .
H44C H 0.3881 0.7274 0.8151 0.083 Uiso 1 1 calc R . .
C25 C 0.4278(3) 0.7107(4) 0.0917(3) 0.0492(11) Uani 1 1 d . . .
H25A H 0.4940 0.6853 0.1320 0.074 Uiso 1 1 calc R . .
H25B H 0.4408 0.7562 0.0337 0.074 Uiso 1 1 calc R . .
H25C H 0.4223 0.6389 0.0875 0.074 Uiso 1 1 calc R . .
C40 C 0.2391(4) 0.9930(4) 0.8248(3) 0.0515(12) Uani 1 1 d . . .
H40 H 0.1670 0.9928 0.8133 0.062 Uiso 1 1 calc R . .
C41 C 0.2400(4) 1.1004(5) 0.8187(3) 0.0590(13) Uani 1 1 d . . .
C42 C 0.3451(5) 1.0999(4) 0.8370(3) 0.0583(13) Uani 1 1 d . . .
H42 H 0.3461 1.1744 0.8337 0.070 Uiso 1 1 calc R . .
C26 C 0.0466(4) 1.0931(4) 0.0476(3) 0.0573(13) Uani 1 1 d . . .
H26A H -0.0200 1.1320 0.0818 0.086 Uiso 1 1 calc R . .
H26B H 0.0173 1.0809 -0.0012 0.086 Uiso 1 1 calc R . .
H26C H 0.0872 1.1448 0.0248 0.086 Uiso 1 1 calc R . .
C48 C 0.9887(4) 0.4535(5) 0.1171(3) 0.0572(13) Uani 1 1 d . . .
H48 H 1.0568 0.4621 0.0923 0.069 Uiso 1 1 calc R . .
C51 C 0.7923(5) 0.4325(8) 0.1868(4) 0.0790(19) Uani 1 1 d . . .
H51 H 0.7240 0.4243 0.2113 0.095 Uiso 1 1 calc R . .
C52 C 0.8970(5) 0.3363(6) 0.2030(4) 0.0704(16) Uani 1 1 d . . .
H52 H 0.9014 0.2608 0.2393 0.085 Uiso 1 1 calc R . .
C47 C 1.0011(5) 0.3422(5) 0.1685(3) 0.0615(14) Uani 1 1 d . . .
C46 C 0.5636(4) 0.9896(5) 0.8795(4) 0.0665(14) Uani 1 1 d . . .
H46A H 0.5974 0.9299 0.9362 0.100 Uiso 1 1 calc R . .
H46B H 0.5497 1.0700 0.8815 0.100 Uiso 1 1 calc R . .
H46C H 0.6186 0.9673 0.8335 0.100 Uiso 1 1 calc R . .
C50 C 0.7820(5) 0.5459(7) 0.1338(4) 0.0763(17) Uani 1 1 d . . .
H50 H 0.7076 0.6150 0.1221 0.092 Uiso 1 1 calc R . .
C45 C 0.1302(5) 1.2183(5) 0.7897(4) 0.097(2) Uani 1 1 d . . .
H45A H 0.0636 1.2015 0.7833 0.145 Uiso 1 1 calc R . .
H45B H 0.1428 1.2679 0.7333 0.145 Uiso 1 1 calc R . .
H45C H 0.1129 1.2620 0.8335 0.145 Uiso 1 1 calc R . .
C49 C 0.8813(5) 0.5536(6) 0.1000(4) 0.0734(16) Uani 1 1 d . . .
H49 H 0.8767 0.6293 0.0638 0.088 Uiso 1 1 calc R . .
C53 C 1.1162(5) 0.2384(6) 0.1904(5) 0.0862(19) Uani 1 1 d . . .
H53A H 1.1646 0.2383 0.1387 0.129 Uiso 1 1 calc R . .
H53B H 1.1062 0.1635 0.2095 0.129 Uiso 1 1 calc R . .
H53C H 1.1553 0.2435 0.2377 0.129 Uiso 1 1 calc R . .
O2 O 0.5439(2) 0.7771(2) 0.88543(15) 0.0324(6) Uani 1 1 d . . .
C54 C 0.7422(8) 0.9697(9) 0.5348(6) 0.091(4) Uiso 0.525(10) 1 d PG A 1
C55 C 0.8591(8) 0.8829(10) 0.5446(6) 0.097(5) Uiso 0.525(10) 1 d PG A 1
H68 H 0.9085 0.8713 0.5906 0.117 Uiso 0.525(10) 1 calc PR A 1
C56 C 0.9037(7) 0.8131(9) 0.4869(7) 0.099(4) Uiso 0.525(10) 1 d PG A 1
H69 H 0.9836 0.7537 0.4936 0.119 Uiso 0.525(10) 1 calc PR A 1
C57 C 0.8313(8) 0.8301(9) 0.4195(6) 0.103(5) Uiso 0.525(10) 1 d PG A 1
H70 H 0.8618 0.7824 0.3802 0.123 Uiso 0.525(10) 1 calc PR A 1
C58 C 0.7145(8) 0.9169(9) 0.4098(5) 0.081(4) Uiso 0.525(10) 1 d PG A 1
H71 H 0.6650 0.9285 0.3637 0.097 Uiso 0.525(10) 1 calc PR A 1
C59 C 0.6699(6) 0.9867(8) 0.4674(6) 0.088(4) Uiso 0.525(10) 1 d PG A 1
H72 H 0.5900 1.0461 0.4607 0.106 Uiso 0.525(10) 1 calc PR A 1
C60 C 0.7001(15) 1.0353(18) 0.6016(13) 0.147(7) Uiso 0.525(10) 1 d P A 1
H60A H 0.7672 1.0156 0.6388 0.221 Uiso 0.525(10) 1 calc PR A 1
H60B H 0.6431 1.0111 0.6376 0.221 Uiso 0.525(10) 1 calc PR A 1
H60C H 0.6622 1.1228 0.5726 0.221 Uiso 0.525(10) 1 calc PR A 1
C61 C 0.9412(18) 0.895(2) 0.5703(15) 0.156(8) Uiso 0.475(10) 1 d P A 2
H73 H 0.9236 0.9240 0.6220 0.235 Uiso 0.475(10) 1 calc PR A 2
H74 H 0.9794 0.9383 0.5276 0.235 Uiso 0.475(10) 1 calc PR A 2
H75 H 0.9941 0.8077 0.5876 0.235 Uiso 0.475(10) 1 calc PR A 2
C64 C 0.8321(9) 0.9153(12) 0.5313(8) 0.111(6) Uiso 0.475(10) 1 d PG A 2
C65 C 0.8402(8) 0.8545(11) 0.4709(8) 0.099(5) Uiso 0.475(10) 1 d PG A 2
H65 H 0.9148 0.7963 0.4600 0.118 Uiso 0.475(10) 1 calc PR A 2
C66 C 0.7390(10) 0.8791(11) 0.4265(7) 0.102(6) Uiso 0.475(10) 1 d PG A 2
H66 H 0.7446 0.8375 0.3852 0.122 Uiso 0.475(10) 1 calc PR A 2
C62 C 0.6299(8) 0.9643(10) 0.4425(7) 0.090(5) Uiso 0.475(10) 1 d PG A 2
H62 H 0.5608 0.9811 0.4121 0.108 Uiso 0.475(10) 1 calc PR A 2
C63 C 0.6218(8) 1.0251(10) 0.5029(8) 0.121(6) Uiso 0.475(10) 1 d PG A 2
H63 H 0.5472 1.0833 0.5138 0.146 Uiso 0.475(10) 1 calc PR A 2
C67 C 0.7229(11) 1.0006(12) 0.5473(8) 0.103(5) Uiso 0.475(10) 1 d PG A 2
H76 H 0.7174 1.0421 0.5885 0.124 Uiso 0.475(10) 1 calc PR A 2

loop_
_atom_site_aniso_label
_atom_site_aniso_U_11
_atom_site_aniso_U_22
_atom_site_aniso_U_33
_atom_site_aniso_U_23
_atom_site_aniso_U_13
_atom_site_aniso_U_12
O1 0.0322(13) 0.0357(15) 0.0369(15) 0.0021(12) -0.0168(11) -0.0159(12)
C1 0.0264(18) 0.038(2) 0.0135(17) -0.0052(15) -0.0013(13) -0.0174(15)
C2 0.0231(17) 0.0288(19) 0.0134(16) -0.0028(14) -0.0005(13) -0.0124(14)
C3 0.0218(17) 0.0290(19) 0.0155(17) -0.0033(15) 0.0000(13) -0.0101(14)
C4 0.0199(16) 0.0322(19) 0.0169(17) -0.0035(15) 0.0041(13) -0.0120(14)
C5 0.0250(17) 0.0281(18) 0.0138(16) -0.0048(15) 0.0038(13) -0.0136(14)
C6 0.0226(17) 0.0294(19) 0.0166(17) -0.0068(15) 0.0020(13) -0.0125(14)
C7 0.0302(18) 0.037(2) 0.0098(16) -0.0086(15) 0.0042(13) -0.0174(16)
C8 0.0220(16) 0.0327(19) 0.0110(15) -0.0051(14) 0.0027(13) -0.0144(14)
C9 0.0213(17) 0.040(2) 0.0144(17) -0.0038(16) -0.0001(13) -0.0145(15)
C12 0.0275(18) 0.037(2) 0.0259(19) 0.0016(17) -0.0070(15) -0.0172(16)
C13 0.0225(17) 0.037(2) 0.0148(17) -0.0030(15) 0.0040(13) -0.0172(15)
C17 0.033(2) 0.039(2) 0.0247(19) 0.0014(17) -0.0037(16) -0.0173(17)
C18 0.0203(16) 0.035(2) 0.0117(16) -0.0011(15) 0.0050(13) -0.0142(15)
C28 0.0229(17) 0.0302(19) 0.0197(17) -0.0072(15) 0.0033(14) -0.0135(15)
C29 0.0307(19) 0.034(2) 0.0153(17) -0.0018(16) 0.0042(14) -0.0133(16)
C30 0.0318(19) 0.0268(19) 0.027(2) -0.0062(17) 0.0047(15) -0.0099(16)
C31 0.0265(18) 0.031(2) 0.0220(18) -0.0104(16) 0.0061(14) -0.0124(15)
C32 0.0244(17) 0.033(2) 0.0213(18) -0.0067(16) 0.0028(14) -0.0156(15)
C33 0.0305(19) 0.036(2) 0.0194(18) -0.0071(16) 0.0032(15) -0.0150(16)
C35 0.0326(19) 0.028(2) 0.028(2) -0.0036(17) -0.0018(16) -0.0107(16)
C36 0.0273(18) 0.031(2) 0.0245(19) -0.0100(16) 0.0024(14) -0.0140(15)
C37 0.0254(17) 0.036(2) 0.0211(18) -0.0111(16) 0.0042(14) -0.0178(16)
C14 0.0319(19) 0.041(2) 0.0205(18) -0.0016(17) 0.0013(15) -0.0210(17)
C20 0.0307(19) 0.039(2) 0.034(2) -0.0050(18) -0.0041(16) -0.0205(17)
C15 0.038(2) 0.038(2) 0.042(2) -0.0084(19) -0.0016(18) -0.0196(18)
C10 0.035(2) 0.035(2) 0.036(2) -0.0032(18) -0.0101(17) -0.0177(17)
C19 0.0294(19) 0.031(2) 0.0248(19) 0.0019(16) -0.0097(15) -0.0157(16)
C38 0.033(2) 0.031(2) 0.0225(19) -0.0094(16) 0.0107(15) -0.0070(16)
C34 0.037(2) 0.038(2) 0.0204(19) 0.0028(17) -0.0020(16) -0.0175(18)
C16 0.040(2) 0.034(2) 0.046(3) -0.001(2) -0.0063(19) -0.0162(18)
C21 0.049(2) 0.045(2) 0.0209(19) 0.0003(18) -0.0038(17) -0.027(2)
C11 0.031(2) 0.035(2) 0.042(2) 0.0002(19) -0.0166(17) -0.0115(17)
C22 0.043(2) 0.035(2) 0.034(2) 0.0013(18) -0.0168(18) -0.0189(18)
C39 0.034(2) 0.061(3) 0.027(2) -0.013(2) 0.0094(17) -0.018(2)
C24 0.041(2) 0.039(2) 0.027(2) -0.0058(18) -0.0037(17) -0.0215(18)
C23 0.032(2) 0.037(2) 0.039(2) -0.0081(19) -0.0065(17) -0.0123(17)
C43 0.054(3) 0.046(3) 0.045(3) -0.022(2) 0.018(2) -0.024(2)
C27 0.063(3) 0.059(3) 0.027(2) -0.007(2) 0.004(2) -0.029(2)
C44 0.060(3) 0.076(3) 0.048(3) -0.023(3) 0.009(2) -0.041(3)
C25 0.040(2) 0.061(3) 0.045(3) -0.014(2) 0.0057(19) -0.021(2)
C40 0.041(2) 0.056(3) 0.041(3) -0.005(2) 0.0034(19) -0.013(2)
C41 0.051(3) 0.057(3) 0.046(3) -0.013(2) 0.015(2) -0.008(2)
C42 0.084(4) 0.036(3) 0.049(3) -0.012(2) 0.018(3) -0.024(3)
C26 0.066(3) 0.039(2) 0.054(3) 0.005(2) -0.031(2) -0.016(2)
C48 0.057(3) 0.090(4) 0.041(3) -0.028(3) 0.012(2) -0.042(3)
C51 0.077(4) 0.150(6) 0.056(4) -0.059(4) 0.029(3) -0.077(4)
C52 0.071(4) 0.114(5) 0.063(4) -0.047(3) 0.013(3) -0.061(4)
C47 0.069(3) 0.082(4) 0.054(3) -0.032(3) -0.002(3) -0.042(3)
C46 0.079(4) 0.075(4) 0.070(4) -0.035(3) 0.015(3) -0.049(3)
C50 0.059(3) 0.109(5) 0.072(4) -0.050(4) -0.001(3) -0.030(3)
C45 0.077(4) 0.064(4) 0.091(5) 0.000(3) 0.018(3) 0.002(3)
C49 0.073(4) 0.101(5) 0.056(3) -0.025(3) -0.005(3) -0.045(3)
C53 0.078(4) 0.091(4) 0.106(5) -0.046(4) -0.014(3) -0.036(3)
O2 0.0332(13) 0.0343(14) 0.0206(13) -0.0088(11) 0.0059(10) -0.0076(11)

loop_
_atom_type_symbol
_atom_type_description
_atom_type_scat_dispersion_real
_atom_type_scat_dispersion_imag
_atom_type_scat_source
C C 0.0033 0.0016 'International Tables Vol C Tables 4.2.6.8 and 6.1.1.4'
H H 0.0000 0.0000 'International Tables Vol C Tables 4.2.6.8 and 6.1.1.4'
O O 0.0106 0.0060 'International Tables Vol C Tables 4.2.6.8 and 6.1.1.4'

loop_
_geom_angle_atom_site_label_1
_geom_angle_atom_site_label_2
_geom_angle_atom_site_label_3
_geom_angle
_geom_angle_site_symmetry_1
_geom_angle_site_symmetry_3
C12 O1 C19 117.4(3) . .
C7 C1 C2 121.9(3) 2_766 .
C7 C1 H1 119.0 2_766 .
C2 C1 H1 119.0 . .
C3 C2 C8 118.8(3) . .
C3 C2 C1 122.6(3) . .
C8 C2 C1 118.6(3) . .
C4 C3 C2 119.2(3) . .
C4 C3 C9 118.1(3) . .
C2 C3 C9 122.6(3) . .
C3 C4 C5 123.5(3) . .
C3 C4 H4 118.3 . .
C5 C4 H4 118.3 . .
C4 C5 C6 118.7(3) . .
C4 C5 C28 116.8(3) . .
C6 C5 C28 124.2(3) . .
C5 C6 C8 119.2(3) . .
C5 C6 C7 121.9(3) . .
C8 C6 C7 118.9(3) . .
C1 C7 C6 121.1(3) 2_766 .
C1 C7 H7 119.4 2_766 .
C6 C7 H7 119.4 . .
C6 C8 C2 120.5(3) . .
C6 C8 C8 120.0(3) . 2_766
C2 C8 C8 119.5(3) . 2_766
C10 C9 C18 119.1(3) . .
C10 C9 C3 118.7(3) . .
C18 C9 C3 122.0(3) . .
C11 C12 O1 124.6(3) . .
C11 C12 C13 121.4(3) . .
O1 C12 C13 114.0(3) . .
C14 C13 C18 119.9(3) . .
C14 C13 C12 122.3(3) . .
C18 C13 C12 117.8(3) . .
C16 C17 C18 121.6(3) . .
C16 C17 H17 119.2 . .
C18 C17 H17 119.2 . .
C9 C18 C13 120.2(3) . .
C9 C18 C17 122.8(3) . .
C13 C18 C17 117.0(3) . .
C29 C28 C37 118.6(3) . .
C29 C28 C5 117.7(3) . .
C37 C28 C5 123.6(3) . .
C28 C29 C30 122.2(3) . .
C28 C29 H29 118.9 . .
C30 C29 H29 118.9 . .
C31 C30 C29 119.9(3) . .
C31 C30 H30 120.1 . .
C29 C30 H30 120.1 . .
C30 C31 O2 123.3(3) . .
C30 C31 C32 121.3(3) . .
O2 C31 C32 115.4(3) . .
C33 C32 C31 121.7(3) . .
C33 C32 C37 119.8(3) . .
C31 C32 C37 118.5(3) . .
C34 C33 C32 120.2(3) . .
C34 C33 H33 119.9 . .
C32 C33 H33 119.9 . .
C36 C35 C34 120.1(3) . .
C36 C35 H35 120.0 . .
C34 C35 H35 120.0 . .
C35 C36 C37 121.9(3) . .
C35 C36 H36 119.0 . .
C37 C36 H36 119.0 . .
C36 C37 C32 117.5(3) . .
C36 C37 C28 122.9(3) . .
C32 C37 C28 119.5(3) . .
C15 C14 C13 121.2(3) . .
C15 C14 H14 119.4 . .
C13 C14 H14 119.4 . .
C19 C20 C21 117.6(3) . .
C19 C20 C25 119.7(3) . .
C21 C20 C25 122.8(4) . .
C14 C15 C16 119.1(4) . .
C14 C15 H15 120.4 . .
C16 C15 H15 120.4 . .
C9 C10 C11 121.2(3) . .
C9 C10 H10 119.4 . .
C11 C10 H10 119.4 . .
C24 C19 C20 123.0(3) . .
C24 C19 O1 119.3(3) . .
C20 C19 O1 117.6(3) . .
C43 C38 C39 122.8(4) . .
C43 C38 O2 119.5(3) . .
C39 C38 O2 117.8(3) . .
C33 C34 C35 120.5(3) . .
C33 C34 H34 119.8 . .
C35 C34 H34 119.8 . .
C17 C16 C15 121.1(4) . .
C17 C16 H16 119.4 . .
C15 C16 H16 119.4 . .
C20 C21 C22 122.1(4) . .
C20 C21 H21 118.9 . .
C22 C21 H21 118.9 . .
C12 C11 C10 120.2(3) . .
C12 C11 H11 119.9 . .
C10 C11 H11 119.9 . .
C21 C22 C23 118.1(3) . .
C21 C22 C26 120.9(4) . .
C23 C22 C26 121.0(4) . .
C40 C39 C38 118.4(4) . .
C40 C39 C44 120.8(4) . .
C38 C39 C44 120.7(4) . .
C19 C24 C23 117.7(4) . .
C19 C24 C27 120.9(3) . .
C23 C24 C27 121.4(4) . .
C24 C23 C22 121.5(4) . .
C24 C23 H23 119.2 . .
C22 C23 H23 119.2 . .
C38 C43 C42 116.3(4) . .
C38 C43 C46 121.2(4) . .
C42 C43 C46 122.6(4) . .
C24 C27 H27A 109.5 . .
C24 C27 H27B 109.5 . .
H27A C27 H27B 109.5 . .
C24 C27 H27C 109.5 . .
H27A C27 H27C 109.5 . .
H27B C27 H27C 109.5 . .
C39 C44 H44A 109.5 . .
C39 C44 H44B 109.5 . .
H44A C44 H44B 109.5 . .
C39 C44 H44C 109.5 . .
H44A C44 H44C 109.5 . .
H44B C44 H44C 109.5 . .
C20 C25 H25A 109.5 . .
C20 C25 H25B 109.5 . .
H25A C25 H25B 109.5 . .
C20 C25 H25C 109.5 . .
H25A C25 H25C 109.5 . .
H25B C25 H25C 109.5 . .
C39 C40 C41 122.1(4) . .
C39 C40 H40 119.0 . .
C41 C40 H40 119.0 . .
C40 C41 C42 118.7(4) . .
C40 C41 C45 120.8(5) . .
C42 C41 C45 120.4(5) . .
C41 C42 C43 121.7(4) . .
C41 C42 H42 119.2 . .
C43 C42 H42 119.2 . .
C22 C26 H26A 109.5 . .
C22 C26 H26B 109.5 . .
H26A C26 H26B 109.5 . .
C22 C26 H26C 109.5 . .
H26A C26 H26C 109.5 . .
H26B C26 H26C 109.5 . .
C47 C48 C49 122.4(5) . .
C47 C48 H48 118.8 . .
C49 C48 H48 118.8 . .
C52 C51 C50 120.6(5) . .
C52 C51 H51 119.7 . .
C50 C51 H51 119.7 . .
C51 C52 C47 122.5(6) . .
C51 C52 H52 118.7 . .
C47 C52 H52 118.7 . .
C48 C47 C52 115.7(5) . .
C48 C47 C53 121.9(5) . .
C52 C47 C53 122.3(6) . .
C43 C46 H46A 109.5 . .
C43 C46 H46B 109.5 . .
H46A C46 H46B 109.5 . .
C43 C46 H46C 109.5 . .
H46A C46 H46C 109.5 . .
H46B C46 H46C 109.5 . .
C49 C50 C51 117.8(6) . .
C49 C50 H50 121.1 . .
C51 C50 H50 121.1 . .
C41 C45 H45A 109.5 . .
C41 C45 H45B 109.5 . .
H45A C45 H45B 109.5 . .
C41 C45 H45C 109.5 . .
H45A C45 H45C 109.5 . .
H45B C45 H45C 109.5 . .
C50 C49 C48 120.9(6) . .
C50 C49 H49 119.5 . .
C48 C49 H49 119.5 . .
C47 C53 H53A 109.5 . .
C47 C53 H53B 109.5 . .
H53A C53 H53B 109.5 . .
C47 C53 H53C 109.5 . .
H53A C53 H53C 109.5 . .
H53B C53 H53C 109.5 . .
C31 O2 C38 116.3(3) . .
C55 C54 C59 120.0 . .
C55 C54 C60 116.6(9) . .
C59 C54 C60 123.4(9) . .
C56 C55 C54 120.0 . .
C56 C55 H68 120.0 . .
C54 C55 H68 120.0 . .
C55 C56 C57 120.0 . .
C55 C56 H69 120.0 . .
C57 C56 H69 120.0 . .
C58 C57 C56 120.0 . .
C58 C57 H70 120.0 . .
C56 C57 H70 120.0 . .
C59 C58 C57 120.0 . .
C59 C58 H71 120.0 . .
C57 C58 H71 120.0 . .
C58 C59 C54 120.0 . .
C58 C59 H72 120.0 . .
C54 C59 H72 120.0 . .
C64 C61 H73 109.5 . .
C64 C61 H74 109.5 . .
H73 C61 H74 109.5 . .
C64 C61 H75 109.5 . .
H73 C61 H75 109.5 . .
H74 C61 H75 109.5 . .
C65 C64 C67 120.0 . .
C65 C64 C61 118.0(11) . .
C67 C64 C61 121.8(11) . .
C64 C65 C66 120.0 . .
C64 C65 H65 120.0 . .
C66 C65 H65 120.0 . .
C62 C66 C65 120.0 . .
C62 C66 H66 120.0 . .
C65 C66 H66 120.0 . .
C63 C62 C66 120.0 . .
C63 C62 H62 120.0 . .
C66 C62 H62 120.0 . .
C62 C63 C67 120.0 . .
C62 C63 H63 120.0 . .
C67 C63 H63 120.0 . .
C63 C67 C64 120.0 . .
C63 C67 H76 120.0 . .
C64 C67 H76 120.0 . .

loop_
_geom_bond_atom_site_label_1
_geom_bond_atom_site_label_2
_geom_bond_distance
_geom_bond_site_symmetry_2
O1 C12 1.379(4) .
O1 C19 1.396(4) .
C1 C7 1.344(4) 2_766
C1 C2 1.428(4) .
C1 H1 0.9500 .
C2 C3 1.411(4) .
C2 C8 1.428(4) .
C3 C4 1.375(4) .
C3 C9 1.495(4) .
C4 C5 1.390(4) .
C4 H4 0.9500 .
C5 C6 1.409(4) .
C5 C28 1.489(4) .
C6 C8 1.420(4) .
C6 C7 1.433(4) .
C7 C1 1.344(4) 2_766
C7 H7 0.9500 .
C8 C8 1.428(6) 2_766
C9 C10 1.371(5) .
C9 C18 1.417(5) .
C12 C11 1.348(5) .
C12 C13 1.425(5) .
C13 C14 1.405(5) .
C13 C18 1.420(4) .
C17 C16 1.346(5) .
C17 C18 1.428(5) .
C17 H17 0.9500 .
C28 C29 1.375(5) .
C28 C37 1.427(5) .
C29 C30 1.400(5) .
C29 H29 0.9500 .
C30 C31 1.354(5) .
C30 H30 0.9500 .
C31 O2 1.376(4) .
C31 C32 1.418(5) .
C32 C33 1.415(5) .
C32 C37 1.426(5) .
C33 C34 1.368(5) .
C33 H33 0.9500 .
C35 C36 1.366(5) .
C35 C34 1.399(5) .
C35 H35 0.9500 .
C36 C37 1.406(5) .
C36 H36 0.9500 .
C14 C15 1.367(5) .
C14 H14 0.9500 .
C20 C19 1.380(5) .
C20 C21 1.381(5) .
C20 C25 1.496(5) .
C15 C16 1.408(5) .
C15 H15 0.9500 .
C10 C11 1.410(5) .
C10 H10 0.9500 .
C19 C24 1.375(5) .
C38 C43 1.371(6) .
C38 C39 1.391(5) .
C38 O2 1.399(4) .
C34 H34 0.9500 .
C16 H16 0.9500 .
C21 C22 1.381(6) .
C21 H21 0.9500 .
C11 H11 0.9500 .
C22 C23 1.393(6) .
C22 C26 1.517(5) .
C39 C40 1.356(6) .
C39 C44 1.519(6) .
C24 C23 1.387(5) .
C24 C27 1.507(5) .
C23 H23 0.9500 .
C43 C42 1.406(6) .
C43 C46 1.485(6) .
C27 H27A 0.9800 .
C27 H27B 0.9800 .
C27 H27C 0.9800 .
C44 H44A 0.9800 .
C44 H44B 0.9800 .
C44 H44C 0.9800 .
C25 H25A 0.9800 .
C25 H25B 0.9800 .
C25 H25C 0.9800 .
C40 C41 1.361(7) .
C40 H40 0.9500 .
C41 C42 1.387(7) .
C41 C45 1.509(7) .
C42 H42 0.9500 .
C26 H26A 0.9800 .
C26 H26B 0.9800 .
C26 H26C 0.9800 .
C48 C47 1.366(7) .
C48 C49 1.373(7) .
C48 H48 0.9500 .
C51 C52 1.331(8) .
C51 C50 1.402(9) .
C51 H51 0.9500 .
C52 C47 1.401(7) .
C52 H52 0.9500 .
C47 C53 1.455(7) .
C46 H46A 0.9800 .
C46 H46B 0.9800 .
C46 H46C 0.9800 .
C50 C49 1.351(8) .
C50 H50 0.9500 .
C45 H45A 0.9800 .
C45 H45B 0.9800 .
C45 H45C 0.9800 .
C49 H49 0.9500 .
C53 H53A 0.9800 .
C53 H53B 0.9800 .
C53 H53C 0.9800 .
C54 C55 1.3900 .
C54 C59 1.3900 .
C54 C60 1.477(19) .
C55 C56 1.3900 .
C55 H68 0.9500 .
C56 C57 1.3900 .
C56 H69 0.9500 .
C57 C58 1.3900 .
C57 H70 0.9500 .
C58 C59 1.3900 .
C58 H71 0.9500 .
C59 H72 0.9500 .
C60 H60A 0.9800 .
C60 H60B 0.9800 .
C60 H60C 0.9800 .
C61 C64 1.45(2) .
C61 H73 0.9800 .
C61 H74 0.9800 .
C61 H75 0.9800 .
C64 C65 1.3900 .
C64 C67 1.3900 .
C65 C66 1.3900 .
C65 H65 0.9500 .
C66 C62 1.3900 .
C66 H66 0.9500 .
C62 C63 1.3900 .
C62 H62 0.9500 .
C63 C67 1.3900 .
C63 H63 0.9500 .
C67 H76 0.9500 .

loop_
_geom_torsion_atom_site_label_1
_geom_torsion_atom_site_label_2
_geom_torsion_atom_site_label_3
_geom_torsion_atom_site_label_4
_geom_torsion
_geom_torsion_site_symmetry_1
_geom_torsion_site_symmetry_4
C7 C1 C2 C3 178.9(3) 2_766 .
C7 C1 C2 C8 -0.9(5) 2_766 .
C8 C2 C3 C4 0.8(5) . .
C1 C2 C3 C4 -179.0(3) . .
C8 C2 C3 C9 177.6(3) . .
C1 C2 C3 C9 -2.3(5) . .
C2 C3 C4 C5 -1.9(5) . .
C9 C3 C4 C5 -178.8(3) . .
C3 C4 C5 C6 1.9(5) . .
C3 C4 C5 C28 176.5(3) . .
C4 C5 C6 C8 -0.7(5) . .
C28 C5 C6 C8 -174.9(3) . .
C4 C5 C6 C7 177.7(3) . .
C28 C5 C6 C7 3.5(5) . .
C5 C6 C7 C1 -178.9(3) . 2_766
C8 C6 C7 C1 -0.4(5) . 2_766
C5 C6 C8 C2 -0.3(5) . .
C7 C6 C8 C2 -178.8(3) . .
C5 C6 C8 C8 177.9(4) . 2_766
C7 C6 C8 C8 -0.6(6) . 2_766
C3 C2 C8 C6 0.3(5) . .
C1 C2 C8 C6 -179.9(3) . .
C3 C2 C8 C8 -177.9(4) . 2_766
C1 C2 C8 C8 1.9(6) . 2_766
C4 C3 C9 C10 63.1(4) . .
C2 C3 C9 C10 -113.8(4) . .
C4 C3 C9 C18 -112.4(4) . .
C2 C3 C9 C18 70.8(4) . .
C19 O1 C12 C11 12.8(5) . .
C19 O1 C12 C13 -167.8(3) . .
C11 C12 C13 C14 -176.0(4) . .
O1 C12 C13 C14 4.5(5) . .
C11 C12 C13 C18 3.2(5) . .
O1 C12 C13 C18 -176.3(3) . .
C10 C9 C18 C13 -0.7(5) . .
C3 C9 C18 C13 174.8(3) . .
C10 C9 C18 C17 179.1(3) . .
C3 C9 C18 C17 -5.5(5) . .
C14 C13 C18 C9 177.8(3) . .
C12 C13 C18 C9 -1.4(5) . .
C14 C13 C18 C17 -1.9(5) . .
C12 C13 C18 C17 178.8(3) . .
C16 C17 C18 C9 -179.1(3) . .
C16 C17 C18 C13 0.7(5) . .
C4 C5 C28 C29 -58.9(4) . .
C6 C5 C28 C29 115.4(4) . .
C4 C5 C28 C37 117.1(4) . .
C6 C5 C28 C37 -68.5(5) . .
C37 C28 C29 C30 -0.9(5) . .
C5 C28 C29 C30 175.3(3) . .
C28 C29 C30 C31 0.4(5) . .
C29 C30 C31 O2 -179.5(3) . .
C29 C30 C31 C32 0.3(5) . .
C30 C31 C32 C33 -179.6(3) . .
O2 C31 C32 C33 0.2(5) . .
C30 C31 C32 C37 -0.4(5) . .
O2 C31 C32 C37 179.4(3) . .
C31 C32 C33 C34 179.0(3) . .
C37 C32 C33 C34 -0.3(5) . .
C34 C35 C36 C37 -0.1(5) . .
C35 C36 C37 C32 -1.4(5) . .
C35 C36 C37 C28 -178.9(3) . .
C33 C32 C37 C36 1.6(5) . .
C31 C32 C37 C36 -177.7(3) . .
C33 C32 C37 C28 179.1(3) . .
C31 C32 C37 C28 -0.2(4) . .
C29 C28 C37 C36 178.2(3) . .
C5 C28 C37 C36 2.2(5) . .
C29 C28 C37 C32 0.8(5) . .
C5 C28 C37 C32 -175.2(3) . .
C18 C13 C14 C15 1.6(5) . .
C12 C13 C14 C15 -179.2(4) . .
C13 C14 C15 C16 0.0(6) . .
C18 C9 C10 C11 1.1(5) . .
C3 C9 C10 C11 -174.5(3) . .
C21 C20 C19 C24 0.4(5) . .
C25 C20 C19 C24 -179.1(3) . .
C21 C20 C19 O1 176.1(3) . .
C25 C20 C19 O1 -3.4(5) . .
C12 O1 C19 C24 -94.7(4) . .
C12 O1 C19 C20 89.5(4) . .
C32 C33 C34 C35 -1.3(5) . .
C36 C35 C34 C33 1.5(5) . .
C18 C17 C16 C15 0.9(6) . .
C14 C15 C16 C17 -1.3(6) . .
C19 C20 C21 C22 -0.5(5) . .
C25 C20 C21 C22 179.0(4) . .
O1 C12 C11 C10 176.5(3) . .
C13 C12 C11 C10 -2.9(6) . .
C9 C10 C11 C12 0.7(6) . .
C20 C21 C22 C23 0.8(6) . .
C20 C21 C22 C26 -179.9(3) . .
C43 C38 C39 C40 0.9(6) . .
O2 C38 C39 C40 -179.3(3) . .
C43 C38 C39 C44 -177.4(4) . .
O2 C38 C39 C44 2.4(5) . .
C20 C19 C24 C23 -0.7(5) . .
O1 C19 C24 C23 -176.3(3) . .
C20 C19 C24 C27 -179.4(3) . .
O1 C19 C24 C27 4.9(5) . .
C19 C24 C23 C22 1.1(5) . .
C27 C24 C23 C22 179.8(3) . .
C21 C22 C23 C24 -1.1(5) . .
C26 C22 C23 C24 179.6(4) . .
C39 C38 C43 C42 -1.1(6) . .
O2 C38 C43 C42 179.2(3) . .
C39 C38 C43 C46 179.6(4) . .
O2 C38 C43 C46 -0.2(6) . .
C38 C39 C40 C41 0.2(6) . .
C44 C39 C40 C41 178.5(4) . .
C39 C40 C41 C42 -1.0(7) . .
C39 C40 C41 C45 176.9(5) . .
C40 C41 C42 C43 0.9(7) . .
C45 C41 C42 C43 -177.1(5) . .
C38 C43 C42 C41 0.2(6) . .
C46 C43 C42 C41 179.5(4) . .
C50 C51 C52 C47 -0.3(8) . .
C49 C48 C47 C52 -0.2(7) . .
C49 C48 C47 C53 -176.3(5) . .
C51 C52 C47 C48 0.3(7) . .
C51 C52 C47 C53 176.4(5) . .
C52 C51 C50 C49 0.2(8) . .
C51 C50 C49 C48 -0.1(8) . .
C47 C48 C49 C50 0.1(7) . .
C30 C31 O2 C38 15.2(5) . .
C32 C31 O2 C38 -164.6(3) . .
C43 C38 O2 C31 -98.6(4) . .
C39 C38 O2 C31 81.6(4) . .
C59 C54 C55 C56 0.0 . .
C60 C54 C55 C56 176.8(12) . .
C54 C55 C56 C57 0.0 . .
C55 C56 C57 C58 0.0 . .
C56 C57 C58 C59 0.0 . .
C57 C58 C59 C54 0.0 . .
C55 C54 C59 C58 0.0 . .
C60 C54 C59 C58 -176.6(13) . .
C67 C64 C65 C66 0.0 . .
C61 C64 C65 C66 -174.6(14) . .
C64 C65 C66 C62 0.0 . .
C65 C66 C62 C63 0.0 . .
C66 C62 C63 C67 0.0 . .
C62 C63 C67 C64 0.0 . .
C65 C64 C67 C63 0.0 . .
C61 C64 C67 C63 174.4(15) . .
